data_2229647
loop_
_publ_author_name
'Smith, Graham'
'Wermuth, Urs D.'
'White, Jonathan M.'

_publ_section_title
;
 2-(4-Aminophenyl)-1-phenyldiazenium 2,4,6-trinitrophenolate
;
_journal_coeditor_code FL2338
_journal_issue 4
_journal_name_full 'Acta Crystallographica Section E'
_journal_page_first o878
_journal_paper_doi 10.1107/S1600536811008968
_journal_volume 67
_journal_year 2011
_chemical_formula_iupac 'C12 H12 N3 +, C6 H2 N3 O7 -'
_chemical_formula_moiety 'C12 H12 N3 +, C6 H2 N3 O7 -'
_chemical_formula_sum 'C18 H14 N6 O7'
_chemical_formula_weight 426.35
_chemical_melting_point_gt 443
_chemical_melting_point_lt 445
_chemical_name_common 'phenylazoaniline picrate'
_chemical_name_systematic
;
2-(4-Aminophenyl)-1-phenyldiazenium 2,4,6-trinitrophenolate
;
_space_group_IT_number 14
_symmetry_cell_setting monoclinic
_symmetry_space_group_name_Hall '-P 2yn'
_symmetry_space_group_name_H-M 'P 1 21/n 1'
_atom_sites_solution_hydrogens geom
_atom_sites_solution_primary direct
_atom_sites_solution_secondary difmap
_audit_creation_method SHELXL97
_cell_angle_alpha 90.00
_cell_angle_beta 94.063(3)
_cell_angle_gamma 90.00
_cell_formula_units_Z 4
_cell_length_a 5.4506(2)
_cell_length_b 16.8974(5)
_cell_length_c 19.9386(6)
_cell_measurement_reflns_used 3903
_cell_measurement_temperature 180(2)
_cell_measurement_theta_max 28.738
_cell_measurement_theta_min 3.158
_cell_volume 1831.75(10)
_computing_cell_refinement 'CrysAlis PRO (Oxford Diffraction, 2010)'
_computing_data_collection 'CrysAlis PRO (Oxford Diffraction, 2010)'
_computing_data_reduction 'CrysAlis PRO (Oxford Diffraction, 2010)'
_computing_molecular_graphics 'PLATON (Spek, 2009)'
_computing_publication_material 'PLATON (Spek, 2009)'
_computing_structure_refinement 'SHELXL97 (Sheldrick, 2008) within WinGX (Farrugia, 1999)'
_computing_structure_solution 'SIR92 (Altomare <i>et al.</i>, 1994)'
_diffrn_ambient_temperature 180(2)
_diffrn_detector_area_resol_mean 16.077
_diffrn_measured_fraction_theta_full 0.999
_diffrn_measured_fraction_theta_max 0.999
_diffrn_measurement_device_type 'Oxford Diffraction Gemini-S CCD detector'
_diffrn_measurement_method \w
_diffrn_radiation_monochromator graphite
_diffrn_radiation_source 'fine-focus sealed tube'
_diffrn_radiation_type MoK\a
_diffrn_radiation_wavelength 0.71073
_diffrn_reflns_av_R_equivalents 0.0354
_diffrn_reflns_av_sigmaI/netI 0.0542
_diffrn_reflns_limit_h_max 6
_diffrn_reflns_limit_h_min -6
_diffrn_reflns_limit_k_max 20
_diffrn_reflns_limit_k_min -20
_diffrn_reflns_limit_l_max 24
_diffrn_reflns_limit_l_min -22
_diffrn_reflns_number 12224
_diffrn_reflns_theta_full 26.00
_diffrn_reflns_theta_max 26.00
_diffrn_reflns_theta_min 3.16
_diffrn_standards_number 0
_exptl_absorpt_coefficient_mu 0.122
_exptl_absorpt_correction_T_max 0.980
_exptl_absorpt_correction_T_min 0.885
_exptl_absorpt_correction_type multi-scan
_exptl_absorpt_process_details '(CrysAlis PRO; Oxford Diffraction, 2010)'
_exptl_crystal_colour red-black
_exptl_crystal_density_diffrn 1.546
_exptl_crystal_density_method 'not measured'
_exptl_crystal_description prism
_exptl_crystal_F_000 880
_exptl_crystal_size_max 0.35
_exptl_crystal_size_mid 0.18
_exptl_crystal_size_min 0.15
_refine_diff_density_max 0.139
_refine_diff_density_min -0.226
_refine_ls_extinction_method none
_refine_ls_goodness_of_fit_ref 0.866
_refine_ls_hydrogen_treatment mixed
_refine_ls_matrix_type full
_refine_ls_number_parameters 292
_refine_ls_number_reflns 3593
_refine_ls_number_restraints 0
_refine_ls_restrained_S_all 0.866
_refine_ls_R_factor_all 0.0733
_refine_ls_R_factor_gt 0.0369
_refine_ls_shift/su_max 0.000
_refine_ls_shift/su_mean 0.000
_refine_ls_structure_factor_coef Fsqd
_refine_ls_weighting_details 'calc w=1/[\s^2^(Fo^2^)+(0.0376P)^2^] where P=(Fo^2^+2Fc^2^)/3'
_refine_ls_weighting_scheme calc
_refine_ls_wR_factor_gt 0.0689
_refine_ls_wR_factor_ref 0.0749
_reflns_number_gt 2278
_reflns_number_total 3593
_reflns_threshold_expression I>2\s(I)
_cod_data_source_file fl2338.cif
_cod_data_source_block I
_cod_original_sg_symbol_H-M 'P 21/n'
_cod_database_code 2229647
_cod_database_fobs_code 2229647

loop_
_symmetry_equiv_pos_as_xyz
'x, y, z'
'-x+1/2, y+1/2, -z+1/2'
'-x, -y, -z'
'x+1/2, -y+1/2, z+1/2'

loop_
_atom_site_aniso_label
_atom_site_aniso_U_11
_atom_site_aniso_U_22
_atom_site_aniso_U_33
_atom_site_aniso_U_12
_atom_site_aniso_U_13
_atom_site_aniso_U_23
N1 0.0268(7) 0.0258(8) 0.0234(8) 0.0003(7) 0.0058(6) 0.0002(6)
N4 0.0355(9) 0.0423(10) 0.0250(10) -0.0121(8) -0.0001(8) 0.0059(8)
N11 0.0281(8) 0.0296(8) 0.0178(8) -0.0013(7) 0.0017(6) 0.0019(7)
C1 0.0235(8) 0.0239(9) 0.0195(9) 0.0015(7) 0.0027(7) -0.0006(7)
C2 0.0299(9) 0.0301(10) 0.0212(10) -0.0019(8) 0.0050(7) 0.0056(8)
C3 0.0306(9) 0.0336(10) 0.0183(9) -0.0029(8) 0.0005(7) 0.0039(8)
C4 0.0228(8) 0.0245(9) 0.0243(9) 0.0020(8) 0.0031(7) 0.0016(7)
C5 0.0304(9) 0.0261(9) 0.0206(9) -0.0019(8) 0.0080(7) 0.0029(7)
C6 0.0333(9) 0.0287(10) 0.0174(9) 0.0033(8) 0.0041(7) 0.0003(7)
C11 0.0252(9) 0.0253(9) 0.0222(9) 0.0004(8) 0.0020(7) -0.0028(8)
C21 0.0343(10) 0.0315(10) 0.0230(10) 0.0004(8) 0.0018(8) 0.0018(8)
C31 0.0343(10) 0.0343(11) 0.0349(11) -0.0081(9) 0.0059(9) 0.0008(9)
C41 0.0359(10) 0.0438(12) 0.0352(12) -0.0103(9) -0.0008(9) -0.0113(9)
C51 0.0437(11) 0.0564(13) 0.0228(10) -0.0103(10) 0.0018(9) -0.0077(9)
C61 0.0374(10) 0.0416(11) 0.0224(10) -0.0081(9) 0.0073(8) -0.0027(9)
O1A 0.0393(7) 0.0468(8) 0.0200(7) -0.0047(6) -0.0011(5) 0.0078(6)
O21A 0.0375(7) 0.0409(8) 0.0506(9) -0.0030(6) -0.0194(7) 0.0055(7)
O22A 0.0449(8) 0.0397(8) 0.0463(9) 0.0160(7) 0.0083(7) -0.0007(7)
O41A 0.0556(8) 0.0749(10) 0.0222(7) 0.0169(8) 0.0133(6) -0.0041(7)
O42A 0.0471(8) 0.0470(8) 0.0252(7) 0.0101(7) -0.0069(6) 0.0066(6)
O61A 0.0296(7) 0.0452(8) 0.0484(9) 0.0091(6) 0.0075(6) -0.0098(7)
O62A 0.0582(8) 0.0378(8) 0.0236(8) -0.0076(6) 0.0163(6) -0.0070(6)
N2A 0.0259(8) 0.0291(9) 0.0350(9) -0.0019(7) 0.0013(7) 0.0069(7)
N4A 0.0368(8) 0.0425(10) 0.0200(8) 0.0007(8) 0.0040(7) 0.0005(7)
N6A 0.0347(9) 0.0266(8) 0.0297(9) -0.0066(7) 0.0119(7) -0.0060(7)
C1A 0.0241(9) 0.0270(10) 0.0204(10) -0.0082(7) 0.0000(7) 0.0026(7)
C2A 0.0201(8) 0.0233(9) 0.0276(10) -0.0005(7) -0.0006(7) 0.0025(8)
C3A 0.0244(9) 0.0279(10) 0.0231(10) 0.0000(8) 0.0049(7) -0.0041(7)
C4A 0.0278(9) 0.0308(10) 0.0169(9) 0.0006(8) 0.0025(7) 0.0009(7)
C5A 0.0236(8) 0.0256(9) 0.0242(9) 0.0035(8) 0.0004(7) 0.0016(7)
C6A 0.0231(9) 0.0252(9) 0.0216(9) -0.0021(7) 0.0067(7) -0.0040(7)

loop_
_atom_site_type_symbol
_atom_site_label
_atom_site_fract_x
_atom_site_fract_y
_atom_site_fract_z
_atom_site_U_iso_or_equiv
_atom_site_thermal_displace_type
_atom_site_calc_flag
_atom_site_refinement_flags
_atom_site_occupancy
N N1 0.5298(2) 0.49802(8) 0.36091(6) 0.0251(4) Uani . . 1.000
N N4 -0.2497(3) 0.32118(10) 0.25985(9) 0.0344(6) Uani . . 1.000
N N11 0.6596(2) 0.54559(8) 0.32635(7) 0.0252(5) Uani . . 1.000
C C1 0.3432(3) 0.45678(9) 0.33086(8) 0.0222(5) Uani . . 1.000
C C2 0.2730(3) 0.45249(10) 0.26070(8) 0.0269(6) Uani . . 1.000
C C3 0.0809(3) 0.40706(10) 0.23773(8) 0.0276(5) Uani . . 1.000
C C4 -0.0594(3) 0.36418(9) 0.28318(8) 0.0238(5) Uani . . 1.000
C C5 0.0074(3) 0.36874(9) 0.35319(8) 0.0254(5) Uani . . 1.000
C C6 0.2047(3) 0.41246(10) 0.37563(8) 0.0264(5) Uani . . 1.000
C C11 0.8581(3) 0.58730(10) 0.35919(8) 0.0242(5) Uani . . 1.000
C C21 1.0003(3) 0.63434(10) 0.32020(9) 0.0296(6) Uani . . 1.000
C C31 1.1992(3) 0.67474(10) 0.35069(9) 0.0343(6) Uani . . 1.000
C C41 1.2563(3) 0.66787(11) 0.41880(9) 0.0385(7) Uani . . 1.000
C C51 1.1132(3) 0.62021(12) 0.45732(9) 0.0410(7) Uani . . 1.000
C C61 0.9138(3) 0.57997(11) 0.42795(9) 0.0336(6) Uani . . 1.000
O O1A 0.5381(2) 0.60880(7) 0.19268(6) 0.0355(4) Uani . . 1.000
O O21A 0.9876(2) 0.55846(7) 0.15684(7) 0.0441(5) Uani . . 1.000
O O22A 0.9183(2) 0.48046(7) 0.07170(7) 0.0434(5) Uani . . 1.000
O O41A 0.5231(2) 0.62072(8) -0.12058(6) 0.0504(5) Uani . . 1.000
O O42A 0.2254(2) 0.70145(8) -0.10480(6) 0.0402(4) Uani . . 1.000
O O61A -0.0343(2) 0.74572(7) 0.11123(7) 0.0408(5) Uani . . 1.000
O O62A 0.2079(2) 0.72543(7) 0.20024(6) 0.0392(5) Uani . . 1.000
N N2A 0.8675(2) 0.53839(9) 0.10537(8) 0.0300(5) Uani . . 1.000
N N4A 0.3933(3) 0.65722(9) -0.08305(7) 0.0330(5) Uani . . 1.000
N N6A 0.1562(3) 0.71719(8) 0.13953(7) 0.0299(5) Uani . . 1.000
C C1A 0.5121(3) 0.62347(9) 0.13155(8) 0.0239(6) Uani . . 1.000
C C2A 0.6597(3) 0.58734(9) 0.08148(8) 0.0238(5) Uani . . 1.000
C C3A 0.6232(3) 0.59705(9) 0.01357(8) 0.0250(6) Uani . . 1.000
C C4A 0.4368(3) 0.64710(10) -0.01148(8) 0.0251(5) Uani . . 1.000
C C5A 0.2883(3) 0.68524(10) 0.03106(8) 0.0245(5) Uani . . 1.000
C C6A 0.3236(3) 0.67494(9) 0.09927(8) 0.0231(5) Uani . . 1.000
H H2 0.36010 0.48120 0.23050 0.0320 Uiso calc R 1.000
H H3 0.03980 0.40380 0.19170 0.0330 Uiso calc R 1.000
H H5 -0.08410 0.34180 0.38350 0.0300 Uiso calc R 1.000
H H6 0.25080 0.41350 0.42140 0.0320 Uiso calc R 1.000
H H11 0.626(3) 0.5560(10) 0.2835(9) 0.041(6) Uiso . . 1.000
H H21 0.96250 0.63870 0.27410 0.0360 Uiso calc R 1.000
H H31 1.29490 0.70670 0.32500 0.0410 Uiso calc R 1.000
H H41 -0.289(3) 0.3182(12) 0.2157(11) 0.061(7) Uiso . . 1.000
H H42 -0.337(4) 0.2946(13) 0.2877(12) 0.077(8) Uiso . . 1.000
H H43 1.39030 0.69510 0.43900 0.0460 Uiso calc R 1.000
H H51 1.15240 0.61550 0.50330 0.0490 Uiso calc R 1.000
H H61 0.81770 0.54830 0.45380 0.0400 Uiso calc R 1.000
H H3A 0.72160 0.57060 -0.01540 0.0300 Uiso calc R 1.000
H H5A 0.16310 0.71820 0.01350 0.0290 Uiso calc R 1.000

loop_
_atom_type_symbol
_atom_type_description
_atom_type_scat_dispersion_real
_atom_type_scat_dispersion_imag
_atom_type_scat_source
C C 0.0033 0.0016 'International Tables Vol C Tables 4.2.6.8 and 6.1.1.4'
H H 0.0000 0.0000 'International Tables Vol C Tables 4.2.6.8 and 6.1.1.4'
N N 0.0061 0.0033 'International Tables Vol C Tables 4.2.6.8 and 6.1.1.4'
O O 0.0106 0.0060 'International Tables Vol C Tables 4.2.6.8 and 6.1.1.4'

loop_
_geom_angle_atom_site_label_1
_geom_angle_atom_site_label_2
_geom_angle_atom_site_label_3
_geom_angle_site_symmetry_1
_geom_angle_site_symmetry_2
_geom_angle_site_symmetry_3
_geom_angle
_geom_angle_publ_flag
N11 N1 C1 . . . 120.61(13) no
N1 N11 C11 . . . 119.37(13) no
C4 N4 H41 . . . 120.3(12) no
C4 N4 H42 . . . 120.3(15) no
H41 N4 H42 . . . 119.4(19) no
C11 N11 H11 . . . 116.8(11) no
N1 N11 H11 . . . 123.7(11) no
O21A N2A O22A . . . 123.37(13) no
O21A N2A C2A . . . 118.30(14) no
O22A N2A C2A . . . 118.29(14) no
O42A N4A C4A . . . 119.03(14) no
O41A N4A C4A . . . 118.78(14) no
O41A N4A O42A . . . 122.19(14) no
O61A N6A C6A . . . 118.63(14) no
O61A N6A O62A . . . 121.87(15) no
O62A N6A C6A . . . 119.49(14) no
N1 C1 C6 . . . 114.41(14) no
N1 C1 C2 . . . 127.45(15) no
C2 C1 C6 . . . 118.13(14) no
C1 C2 C3 . . . 120.59(15) no
C2 C3 C4 . . . 120.74(15) no
C3 C4 C5 . . . 119.09(14) no
N4 C4 C5 . . . 121.03(15) no
N4 C4 C3 . . . 119.89(15) no
C4 C5 C6 . . . 119.79(15) no
C1 C6 C5 . . . 121.61(15) no
N11 C11 C21 . . . 117.80(14) no
C21 C11 C61 . . . 120.86(16) no
N11 C11 C61 . . . 121.32(15) no
C11 C21 C31 . . . 119.20(16) no
C21 C31 C41 . . . 120.45(16) no
C31 C41 C51 . . . 119.84(16) no
C41 C51 C61 . . . 120.53(17) no
C11 C61 C51 . . . 119.12(16) no
C1 C2 H2 . . . 120.00 no
C3 C2 H2 . . . 120.00 no
C2 C3 H3 . . . 120.00 no
C4 C3 H3 . . . 120.00 no
C6 C5 H5 . . . 120.00 no
C4 C5 H5 . . . 120.00 no
C1 C6 H6 . . . 119.00 no
C5 C6 H6 . . . 119.00 no
C11 C21 H21 . . . 120.00 no
C31 C21 H21 . . . 120.00 no
C41 C31 H31 . . . 120.00 no
C21 C31 H31 . . . 120.00 no
C51 C41 H43 . . . 120.00 no
C31 C41 H43 . . . 120.00 no
C41 C51 H51 . . . 120.00 no
C61 C51 H51 . . . 120.00 no
C51 C61 H61 . . . 120.00 no
C11 C61 H61 . . . 120.00 no
O1A C1A C2A . . . 123.89(14) no
O1A C1A C6A . . . 125.39(15) no
C2A C1A C6A . . . 110.63(14) no
N2A C2A C1A . . . 117.89(14) no
N2A C2A C3A . . . 116.65(14) no
C1A C2A C3A . . . 125.44(15) no
C2A C3A C4A . . . 118.82(15) no
N4A C4A C3A . . . 119.61(15) no
N4A C4A C5A . . . 119.56(15) no
C3A C4A C5A . . . 120.81(15) no
C4A C5A C6A . . . 120.36(15) no
N6A C6A C1A . . . 120.09(14) no
N6A C6A C5A . . . 116.00(14) no
C1A C6A C5A . . . 123.90(15) no
C2A C3A H3A . . . 121.00 no
C4A C3A H3A . . . 121.00 no
C4A C5A H5A . . . 120.00 no
C6A C5A H5A . . . 120.00 no

loop_
_geom_bond_atom_site_label_1
_geom_bond_atom_site_label_2
_geom_bond_site_symmetry_1
_geom_bond_site_symmetry_2
_geom_bond_distance
_geom_bond_publ_flag
O1A C1A . . 1.242(2) no
O21A N2A . . 1.225(2) no
O22A N2A . . 1.230(2) no
O41A N4A . . 1.2312(19) no
O42A N4A . . 1.236(2) no
O61A N6A . . 1.2434(19) no
O62A N6A . . 1.2311(18) no
N1 C1 . . 1.339(2) no
N1 N11 . . 1.3002(18) no
N4 C4 . . 1.324(2) no
N11 C11 . . 1.413(2) no
N4 H41 . . 0.89(2) no
N4 H42 . . 0.88(2) no
N11 H11 . . 0.879(18) no
N2A C2A . . 1.455(2) no
N4A C4A . . 1.440(2) no
N6A C6A . . 1.446(2) no
C1 C6 . . 1.422(2) no
C1 C2 . . 1.426(2) no
C2 C3 . . 1.352(2) no
C3 C4 . . 1.425(2) no
C4 C5 . . 1.420(2) no
C5 C6 . . 1.354(2) no
C11 C21 . . 1.387(2) no
C11 C61 . . 1.389(2) no
C21 C31 . . 1.385(2) no
C31 C41 . . 1.377(3) no
C41 C51 . . 1.390(3) no
C51 C61 . . 1.377(2) no
C2 H2 . . 0.9300 no
C3 H3 . . 0.9300 no
C5 H5 . . 0.9300 no
C6 H6 . . 0.9300 no
C21 H21 . . 0.9300 no
C31 H31 . . 0.9300 no
C41 H43 . . 0.9300 no
C51 H51 . . 0.9300 no
C61 H61 . . 0.9300 no
C1A C2A . . 1.460(2) no
C1A C6A . . 1.460(2) no
C2A C3A . . 1.365(2) no
C3A C4A . . 1.388(2) no
C4A C5A . . 1.374(2) no
C5A C6A . . 1.371(2) no
C3A H3A . . 0.9300 no
C5A H5A . . 0.9300 no

loop_
_geom_hbond_atom_site_label_D
_geom_hbond_atom_site_label_H
_geom_hbond_atom_site_label_A
_geom_hbond_site_symmetry_A
_geom_hbond_distance_DH
_geom_hbond_distance_HA
_geom_hbond_distance_DA
_geom_hbond_angle_DHA
_geom_hbond_publ_flag
N11 H11 O1A . 0.879(18) 2.045(18) 2.9039(18) 165.4(16) yes
N4 H41 O41A 3_565 0.89(2) 2.44(2) 3.211(2) 145.0(16) yes
N4 H41 O42A 3_565 0.89(2) 2.29(2) 3.127(2) 156.9(15) yes
N4 H42 O61A 2_445 0.88(2) 2.33(2) 3.170(2) 159(2) yes
N4 H42 O62A 2_445 0.88(2) 2.36(2) 3.126(2) 145(2) yes
C2 H2 O1A . 0.93 2.50 3.344(2) 151 no
C3A H3A O22A 3_765 0.93 2.48 3.384(2) 163 no
C5A H5A O61A . 0.93 2.34 2.663(2) 100 no
C21 H21 O62A 1_655 0.93 2.53 3.123(2) 122 no
C31 H31 O62A 1_655 0.93 2.52 3.123(2) 123 no

loop_
_geom_torsion_atom_site_label_1
_geom_torsion_atom_site_label_2
_geom_torsion_atom_site_label_3
_geom_torsion_atom_site_label_4
_geom_torsion_site_symmetry_1
_geom_torsion_site_symmetry_2
_geom_torsion_site_symmetry_3
_geom_torsion_site_symmetry_4
_geom_torsion
_geom_torsion_publ_flag
C1 N1 N11 C11 . . . . -178.90(14) no
N11 N1 C1 C2 . . . . 5.7(2) no
N11 N1 C1 C6 . . . . -174.89(14) no
N1 N11 C11 C21 . . . . 176.74(14) no
N1 N11 C11 C61 . . . . -1.6(2) no
O21A N2A C2A C1A . . . . -36.9(2) no
O21A N2A C2A C3A . . . . 141.62(15) no
O22A N2A C2A C1A . . . . 145.46(15) no
O22A N2A C2A C3A . . . . -36.1(2) no
O41A N4A C4A C5A . . . . -177.77(16) no
O42A N4A C4A C3A . . . . 179.40(15) no
O41A N4A C4A C3A . . . . 0.2(2) no
O42A N4A C4A C5A . . . . 1.4(2) no
O61A N6A C6A C1A . . . . -163.87(14) no
O61A N6A C6A C5A . . . . 14.6(2) no
O62A N6A C6A C5A . . . . -163.83(15) no
O62A N6A C6A C1A . . . . 17.7(2) no
C6 C1 C2 C3 . . . . -0.4(2) no
N1 C1 C6 C5 . . . . 178.82(15) no
N1 C1 C2 C3 . . . . 179.05(16) no
C2 C1 C6 C5 . . . . -1.7(2) no
C1 C2 C3 C4 . . . . 1.7(3) no
C2 C3 C4 N4 . . . . 178.74(16) no
C2 C3 C4 C5 . . . . -1.0(2) no
C3 C4 C5 C6 . . . . -1.1(2) no
N4 C4 C5 C6 . . . . 179.24(16) no
C4 C5 C6 C1 . . . . 2.4(2) no
N11 C11 C21 C31 . . . . -178.72(15) no
C61 C11 C21 C31 . . . . -0.4(3) no
N11 C11 C61 C51 . . . . 178.27(16) no
C21 C11 C61 C51 . . . . 0.0(3) no
C11 C21 C31 C41 . . . . 0.5(3) no
C21 C31 C41 C51 . . . . -0.1(3) no
C31 C41 C51 C61 . . . . -0.3(3) no
C41 C51 C61 C11 . . . . 0.3(3) no
O1A C1A C2A N2A . . . . -7.4(2) no
O1A C1A C2A C3A . . . . 174.32(16) no
C6A C1A C2A N2A . . . . 175.85(13) no
C6A C1A C2A C3A . . . . -2.5(2) no
O1A C1A C6A N6A . . . . 3.5(2) no
O1A C1A C6A C5A . . . . -174.90(16) no
C2A C1A C6A N6A . . . . -179.79(14) no
C2A C1A C6A C5A . . . . 1.8(2) no
N2A C2A C3A C4A . . . . -176.08(14) no
C1A C2A C3A C4A . . . . 2.3(2) no
C2A C3A C4A N4A . . . . -179.13(15) no
C2A C3A C4A C5A . . . . -1.2(2) no
N4A C4A C5A C6A . . . . 178.58(15) no
C3A C4A C5A C6A . . . . 0.6(3) no
C4A C5A C6A N6A . . . . -179.50(15) no
C4A C5A C6A C1A . . . . -1.1(3) no
